data_7238322
loop_
_publ_author_name
'Lucas, Jacqueline S.'
'Pochodylo, Amy L.'
'LaDuca, Robert L.'

_publ_section_title
;
 Cadmium bis(4-pyridylformyl)piperazine coordination polymers: layered
 nets and a novel 3,5-connected binodal lattice
;
_journal_issue 10
_journal_name_full CrystEngComm
_journal_page_first 3310
_journal_paper_doi 10.1039/c0ce00117a
_journal_volume 12
_journal_year 2010
_chemical_formula_sum 'C16 H16 Cd N6 O8'
_chemical_formula_weight 532.75
_space_group_IT_number 2
_space_group_name_Hall '-P 1'
_space_group_name_H-M_alt 'P -1'
_symmetry_cell_setting triclinic
_symmetry_space_group_name_H-M 'P -1'
_atom_sites_solution_hydrogens geom
_atom_sites_solution_primary direct
_atom_sites_solution_secondary difmap
_audit_creation_method SHELXL-97
_audit_update_record
;
2010-03-16 # Formatted by publCIF
;
_cell_angle_alpha 80.468(1)
_cell_angle_beta 79.331(1)
_cell_angle_gamma 63.620(1)
_cell_formula_units_Z 1
_cell_length_a 7.4213(4)
_cell_length_b 7.6629(5)
_cell_length_c 8.9501(5)
_cell_measurement_reflns_used 5735
_cell_measurement_temperature 173(2)
_cell_measurement_theta_max 25.26
_cell_measurement_theta_min 2.33
_cell_volume 446.08(5)
_computing_cell_refinement 'Bruker SAINT'
_computing_data_collection 'Bruker APEX2'
_computing_data_reduction 'Bruker SAINT'
_computing_molecular_graphics 'Bruker SHELXTL'
_computing_publication_material 'Bruker SHELXTL'
_computing_structure_refinement 'SHELXL-97 (Sheldrick, 2008)'
_computing_structure_solution 'SHELXS-97 (Sheldrick, 2008)'
_diffrn_ambient_temperature 173(2)
_diffrn_measured_fraction_theta_full 0.997
_diffrn_measured_fraction_theta_max 0.997
_diffrn_measurement_device_type 'Bruker APEX-II CCD'
_diffrn_measurement_method '\f and \w scans'
_diffrn_radiation_monochromator graphite
_diffrn_radiation_source 'fine-focus sealed tube'
_diffrn_radiation_type MoK\a
_diffrn_radiation_wavelength 0.71073
_diffrn_reflns_av_R_equivalents 0.0593
_diffrn_reflns_av_sigmaI/netI 0.0484
_diffrn_reflns_limit_h_max 8
_diffrn_reflns_limit_h_min -8
_diffrn_reflns_limit_k_max 9
_diffrn_reflns_limit_k_min -9
_diffrn_reflns_limit_l_max 10
_diffrn_reflns_limit_l_min -10
_diffrn_reflns_number 6420
_diffrn_reflns_theta_full 25.26
_diffrn_reflns_theta_max 25.26
_diffrn_reflns_theta_min 2.33
_exptl_absorpt_coefficient_mu 1.289
_exptl_absorpt_correction_T_max 0.8983
_exptl_absorpt_correction_T_min 0.7672
_exptl_absorpt_correction_type multi-scan
_exptl_absorpt_process_details sadabs
_exptl_crystal_colour colourless
_exptl_crystal_density_diffrn 1.983
_exptl_crystal_density_method 'not measured'
_exptl_crystal_description block
_exptl_crystal_F_000 266
_exptl_crystal_size_max 0.22
_exptl_crystal_size_mid 0.15
_exptl_crystal_size_min 0.09
_refine_diff_density_max 0.983
_refine_diff_density_min -1.076
_refine_diff_density_rms 0.104
_refine_ls_extinction_method none
_refine_ls_goodness_of_fit_ref 1.094
_refine_ls_hydrogen_treatment constr
_refine_ls_matrix_type full
_refine_ls_number_parameters 142
_refine_ls_number_reflns 1609
_refine_ls_number_restraints 0
_refine_ls_restrained_S_all 1.094
_refine_ls_R_factor_all 0.0354
_refine_ls_R_factor_gt 0.0352
_refine_ls_shift/su_max 0.000
_refine_ls_shift/su_mean 0.000
_refine_ls_structure_factor_coef Fsqd
_refine_ls_weighting_details 'calc w=1/[\s^2^(Fo^2^)+(0.0490P)^2^+0.2049P] where P=(Fo^2^+2Fc^2^)/3'
_refine_ls_weighting_scheme calc
_refine_ls_wR_factor_gt 0.0911
_refine_ls_wR_factor_ref 0.0913
_reflns_number_gt 1588
_reflns_number_total 1609
_reflns_threshold_expression >2sigma(I)
_cod_data_source_file c0ce00117a.txt
_cod_data_source_block p1c
_cod_depositor_comments
;
The following automatic conversions were performed:

data item '_symmetry_cell_setting' value 'Triclinic' was changed to
'triclinic' in accordance with the
/home/saulius/struct/COD-crude-data/automatic-downloads/DataCite-retrospective/RSC/depositions/lib/dictionaries/cif_core.dic
dictionary named 'cif_core.dic' version 2.4.2 last updated on
2011-04-26.

Automatic conversion script
Id: cif_fix_values 6909 2019-04-08 15:41:33Z antanas 
;
_cod_original_sg_symbol_H-M P-1
_cod_database_code 7238322

loop_
_symmetry_equiv_pos_as_xyz
'x, y, z'
'-x, -y, -z'

loop_
_atom_site_label
_atom_site_type_symbol
_atom_site_fract_x
_atom_site_fract_y
_atom_site_fract_z
_atom_site_U_iso_or_equiv
_atom_site_adp_type
_atom_site_occupancy
_atom_site_symmetry_multiplicity
_atom_site_calc_flag
_atom_site_refinement_flags
Cd1 Cd 0.0000 1.0000 1.0000 0.03179(17) Uani 1 2 d S
O1 O 0.2982(4) 0.0115(4) 0.8817(3) 0.0344(6) Uani 1 1 d .
O2 O 0.1910(4) 0.8547(4) 1.2022(3) 0.0393(6) Uani 1 1 d .
O3 O 0.2696(5) 0.5875(4) 1.3524(3) 0.0477(7) Uani 1 1 d .
O4 O -0.0222(5) 0.8292(5) 1.3982(4) 0.0534(8) Uani 1 1 d .
N1 N 0.1287(4) 0.7001(4) 0.9046(3) 0.0330(7) Uani 1 1 d .
N2 N 0.4653(5) 0.0512(4) 0.6495(3) 0.0317(7) Uani 1 1 d .
N3 N 0.1431(5) 0.7561(5) 1.3198(4) 0.0362(7) Uani 1 1 d .
C1 C 0.0835(6) 0.6735(6) 0.7748(4) 0.0361(8) Uani 1 1 d .
H1A H -0.0009 0.7851 0.7155 0.043 Uiso 1 1 calc R
C2 C 0.1534(6) 0.4916(5) 0.7227(4) 0.0349(8) Uani 1 1 d .
H2A H 0.1174 0.4788 0.6300 0.042 Uiso 1 1 calc R
C3 C 0.2773(5) 0.3281(5) 0.8086(4) 0.0315(8) Uani 1 1 d .
C4 C 0.3275(6) 0.3548(6) 0.9420(4) 0.0366(8) Uani 1 1 d .
H4A H 0.4129 0.2458 1.0029 0.044 Uiso 1 1 calc R
C5 C 0.2520(6) 0.5415(6) 0.9854(4) 0.0375(8) Uani 1 1 d .
H5A H 0.2889 0.5585 1.0762 0.045 Uiso 1 1 calc R
C6 C 0.3469(5) 0.1199(5) 0.7778(4) 0.0315(8) Uani 1 1 d .
C7 C 0.5363(5) 0.1629(5) 0.5244(4) 0.0326(8) Uani 1 1 d .
H7A H 0.6862 0.1078 0.5128 0.039 Uiso 1 1 calc R
H7B H 0.4811 0.3007 0.5472 0.039 Uiso 1 1 calc R
C8 C 0.4673(6) 0.1543(5) 0.3772(4) 0.0345(8) Uani 1 1 d .
H8A H 0.3176 0.2233 0.3846 0.041 Uiso 1 1 calc R
H8B H 0.5250 0.2202 0.2906 0.041 Uiso 1 1 calc R

loop_
_atom_site_aniso_label
_atom_site_aniso_U_11
_atom_site_aniso_U_22
_atom_site_aniso_U_33
_atom_site_aniso_U_23
_atom_site_aniso_U_13
_atom_site_aniso_U_12
Cd1 0.0341(2) 0.0262(2) 0.0325(2) -0.00538(16) -0.00233(15) -0.01042(17)
O1 0.0379(14) 0.0294(13) 0.0339(13) -0.0024(11) -0.0034(11) -0.0132(11)
O2 0.0480(16) 0.0376(15) 0.0343(14) -0.0007(12) -0.0082(12) -0.0198(13)
O3 0.0533(18) 0.0326(15) 0.0481(17) 0.0005(13) -0.0107(14) -0.0101(14)
O4 0.0416(17) 0.059(2) 0.0490(18) -0.0087(15) 0.0044(13) -0.0142(15)
N1 0.0322(16) 0.0298(16) 0.0333(16) -0.0044(13) -0.0013(13) -0.0105(13)
N2 0.0354(16) 0.0261(15) 0.0317(15) -0.0053(12) -0.0008(12) -0.0118(13)
N3 0.0399(18) 0.0350(17) 0.0355(17) -0.0073(14) -0.0065(14) -0.0157(15)
C1 0.038(2) 0.0293(19) 0.038(2) -0.0038(16) -0.0054(16) -0.0121(16)
C2 0.041(2) 0.0317(19) 0.0321(19) -0.0033(15) -0.0056(15) -0.0147(17)
C3 0.0325(18) 0.0281(18) 0.0322(18) -0.0050(15) -0.0008(14) -0.0120(15)
C4 0.037(2) 0.032(2) 0.036(2) -0.0044(16) -0.0062(16) -0.0099(17)
C5 0.040(2) 0.038(2) 0.034(2) -0.0090(16) -0.0040(16) -0.0140(17)
C6 0.0291(18) 0.0301(18) 0.0325(18) -0.0038(15) -0.0074(14) -0.0086(15)
C7 0.0330(18) 0.0291(18) 0.0346(19) -0.0068(15) 0.0013(14) -0.0133(15)
C8 0.040(2) 0.0254(17) 0.0346(19) -0.0054(15) -0.0003(15) -0.0113(16)

loop_
_atom_type_symbol
_atom_type_description
_atom_type_scat_dispersion_real
_atom_type_scat_dispersion_imag
_atom_type_scat_source
C C 0.0033 0.0016 'International Tables Vol C Tables 4.2.6.8 and 6.1.1.4'
H H 0.0000 0.0000 'International Tables Vol C Tables 4.2.6.8 and 6.1.1.4'
Cd Cd -0.8075 1.2024 'International Tables Vol C Tables 4.2.6.8 and 6.1.1.4'
N N 0.0061 0.0033 'International Tables Vol C Tables 4.2.6.8 and 6.1.1.4'
O O 0.0106 0.0060 'International Tables Vol C Tables 4.2.6.8 and 6.1.1.4'

loop_
_geom_angle_atom_site_label_1
_geom_angle_atom_site_label_2
_geom_angle_atom_site_label_3
_geom_angle
_geom_angle_site_symmetry_1
_geom_angle_site_symmetry_3
O1 Cd1 O1 180.0 2_567 1_565
O1 Cd1 N1 85.18(10) 2_567 2_577
O1 Cd1 N1 94.82(10) 1_565 2_577
O1 Cd1 N1 94.82(10) 2_567 .
O1 Cd1 N1 85.18(10) 1_565 .
N1 Cd1 N1 180.0 2_577 .
O1 Cd1 O2 81.75(9) 2_567 2_577
O1 Cd1 O2 98.25(9) 1_565 2_577
N1 Cd1 O2 89.88(10) 2_577 2_577
N1 Cd1 O2 90.12(10) . 2_577
O1 Cd1 O2 98.25(9) 2_567 .
O1 Cd1 O2 81.75(9) 1_565 .
N1 Cd1 O2 90.12(10) 2_577 .
N1 Cd1 O2 89.88(10) . .
O2 Cd1 O2 180.0 2_577 .
C6 O1 Cd1 136.0(2) . 1_545
N3 O2 Cd1 124.3(2) . .
C1 N1 C5 117.7(3) . .
C1 N1 Cd1 123.8(2) . .
C5 N1 Cd1 118.6(2) . .
C6 N2 C7 126.2(3) . .
C6 N2 C8 120.1(3) . 2_656
C7 N2 C8 113.7(3) . 2_656
O4 N3 O3 121.7(3) . .
O4 N3 O2 120.5(3) . .
O3 N3 O2 117.8(3) . .
N1 C1 C2 123.2(3) . .
N1 C1 H1A 118.4 . .
C2 C1 H1A 118.4 . .
C1 C2 C3 118.7(4) . .
C1 C2 H2A 120.7 . .
C3 C2 H2A 120.7 . .
C2 C3 C4 118.4(3) . .
C2 C3 C6 125.3(3) . .
C4 C3 C6 116.0(3) . .
C5 C4 C3 119.2(4) . .
C5 C4 H4A 120.4 . .
C3 C4 H4A 120.4 . .
N1 C5 C4 122.8(4) . .
N1 C5 H5A 118.6 . .
C4 C5 H5A 118.6 . .
O1 C6 N2 121.8(3) . .
O1 C6 C3 116.8(3) . .
N2 C6 C3 121.3(3) . .
N2 C7 C8 109.5(3) . .
N2 C7 H7A 109.8 . .
C8 C7 H7A 109.8 . .
N2 C7 H7B 109.8 . .
C8 C7 H7B 109.8 . .
H7A C7 H7B 108.2 . .
N2 C8 C7 109.7(3) 2_656 .
N2 C8 H8A 109.7 2_656 .
C7 C8 H8A 109.7 . .
N2 C8 H8B 109.7 2_656 .
C7 C8 H8B 109.7 . .
H8A C8 H8B 108.2 . .

loop_
_geom_bond_atom_site_label_1
_geom_bond_atom_site_label_2
_geom_bond_distance
_geom_bond_site_symmetry_2
Cd1 O1 2.302(2) 2_567
Cd1 O1 2.302(2) 1_565
Cd1 N1 2.306(3) 2_577
Cd1 N1 2.307(3) .
Cd1 O2 2.325(3) 2_577
Cd1 O2 2.325(3) .
O1 C6 1.254(4) .
O2 N3 1.281(4) .
O3 N3 1.239(4) .
O4 N3 1.229(4) .
N1 C1 1.337(5) .
N1 C5 1.343(5) .
N2 C6 1.335(5) .
N2 C7 1.459(5) .
N2 C8 1.472(5) 2_656
C1 C2 1.383(5) .
C1 H1A 0.9500 .
C2 C3 1.387(5) .
C2 H2A 0.9500 .
C3 C4 1.386(5) .
C3 C6 1.500(5) .
C4 C5 1.379(6) .
C4 H4A 0.9500 .
C5 H5A 0.9500 .
C7 C8 1.520(5) .
C7 H7A 0.9900 .
C7 H7B 0.9900 .
C8 N2 1.472(5) 2_656
C8 H8A 0.9900 .
C8 H8B 0.9900 .

loop_
_geom_torsion_atom_site_label_1
_geom_torsion_atom_site_label_2
_geom_torsion_atom_site_label_3
_geom_torsion_atom_site_label_4
_geom_torsion
_geom_torsion_site_symmetry_1
_geom_torsion_site_symmetry_4
O1 Cd1 O2 N3 16.4(3) 2_567 .
O1 Cd1 O2 N3 -163.6(3) 1_565 .
N1 Cd1 O2 N3 101.5(3) 2_577 .
N1 Cd1 O2 N3 -78.5(3) . .
O1 Cd1 N1 C1 83.7(3) 2_567 .
O1 Cd1 N1 C1 -96.3(3) 1_565 .
O2 Cd1 N1 C1 2.0(3) 2_577 .
O2 Cd1 N1 C1 -178.0(3) . .
O1 Cd1 N1 C5 -94.4(3) 2_567 .
O1 Cd1 N1 C5 85.6(3) 1_565 .
O2 Cd1 N1 C5 -176.2(3) 2_577 .
O2 Cd1 N1 C5 3.8(3) . .
Cd1 O2 N3 O4 -56.0(4) . .
Cd1 O2 N3 O3 125.2(3) . .
C5 N1 C1 C2 1.6(6) . .
Cd1 N1 C1 C2 -176.6(3) . .
N1 C1 C2 C3 -0.2(6) . .
C1 C2 C3 C4 -0.8(5) . .
C1 C2 C3 C6 172.9(3) . .
C2 C3 C4 C5 0.5(6) . .
C6 C3 C4 C5 -173.8(3) . .
C1 N1 C5 C4 -1.9(6) . .
Cd1 N1 C5 C4 176.4(3) . .
C3 C4 C5 N1 0.9(6) . .
Cd1 O1 C6 N2 -119.7(3) 1_545 .
Cd1 O1 C6 C3 64.3(4) 1_545 .
C7 N2 C6 O1 -177.8(3) . .
C8 N2 C6 O1 3.7(5) 2_656 .
C7 N2 C6 C3 -1.9(5) . .
C8 N2 C6 C3 179.5(3) 2_656 .
C2 C3 C6 O1 -120.3(4) . .
C4 C3 C6 O1 53.5(5) . .
C2 C3 C6 N2 63.6(5) . .
C4 C3 C6 N2 -122.6(4) . .
C6 N2 C7 C8 -121.7(4) . .
C8 N2 C7 C8 56.9(4) 2_656 .
N2 C7 C8 N2 -54.6(4) . 2_656
